data_7107573
loop_
_publ_author_name
'Qiang Gao'
'Xiqu Wang'
'Allan J. Jacobson'

_publ_section_title
;
 A homochiral diamond framework constructed from Fe(III) and Mn(II)
 oxo-clusters supported by Sb(III) tartrate scaffolds
;
_journal_name_full Chem.Commun.
_journal_page_first 3990
_journal_paper_doi 10.1039/c2cc18174f
_journal_volume 48
_journal_year 2012
_chemical_absolute_configuration rm
_chemical_formula_sum 'C49 H53 Fe4 Mn3 N4 O54.5 Sb6'
_chemical_formula_weight 2688.67
_chemical_name_systematic
;
?
;
_space_group_IT_number 19
_symmetry_cell_setting orthorhombic
_symmetry_space_group_name_Hall 'P 2ac 2ab'
_symmetry_space_group_name_H-M 'P 21 21 21'
_atom_sites_solution_hydrogens geom
_atom_sites_solution_primary direct
_atom_sites_solution_secondary difmap
_audit_creation_method SHELXL-97
_cell_angle_alpha 90.00
_cell_angle_beta 90.00
_cell_angle_gamma 90.00
_cell_formula_units_Z 4
_cell_length_a 20.0376(18)
_cell_length_b 20.8740(19)
_cell_length_c 20.9807(19)
_cell_measurement_reflns_used 9131
_cell_measurement_temperature 296(2)
_cell_measurement_theta_max 28.3969
_cell_measurement_theta_min 2.3989
_cell_volume 8775.5(14)
_computing_cell_refinement Bruker-ApexII
_computing_data_collection Bruker-ApexII
_computing_data_reduction Bruker-ApexII
_computing_structure_refinement 'SHELXL-97 (Sheldrick, 1997)'
_computing_structure_solution 'SHELXS-97 (Sheldrick, 1990)'
_diffrn_ambient_temperature 296(2)
_diffrn_measured_fraction_theta_full 0.964
_diffrn_measured_fraction_theta_max 0.964
_diffrn_radiation_monochromator graphite
_diffrn_radiation_source 'fine-focus sealed tube'
_diffrn_radiation_type MoK\a
_diffrn_radiation_wavelength 0.71073
_diffrn_reflns_av_R_equivalents 0.0443
_diffrn_reflns_av_sigmaI/netI 0.0435
_diffrn_reflns_limit_h_max 26
_diffrn_reflns_limit_h_min -9
_diffrn_reflns_limit_k_max 26
_diffrn_reflns_limit_k_min -27
_diffrn_reflns_limit_l_max 27
_diffrn_reflns_limit_l_min -27
_diffrn_reflns_number 54388
_diffrn_reflns_theta_full 28.40
_diffrn_reflns_theta_max 28.40
_diffrn_reflns_theta_min 1.38
_exptl_absorpt_coefficient_mu 2.971
_exptl_absorpt_correction_T_max 0.275
_exptl_absorpt_correction_T_min 0.218
_exptl_absorpt_correction_type multi-scan
_exptl_absorpt_process_details 'Blessing, 1995'
_exptl_crystal_colour yellow
_exptl_crystal_density_diffrn 2.035
_exptl_crystal_density_method 'not measured'
_exptl_crystal_description block
_exptl_crystal_F_000 5184
_exptl_crystal_size_max 0.22
_exptl_crystal_size_mid 0.20
_exptl_crystal_size_min 0.16
_refine_diff_density_max 1.300
_refine_diff_density_min -0.837
_refine_diff_density_rms 0.175
_refine_ls_abs_structure_details 'Flack H D (1983), Acta Cryst. A39, 876-881'
_refine_ls_abs_structure_Flack 0.010(18)
_refine_ls_extinction_method none
_refine_ls_goodness_of_fit_ref 1.025
_refine_ls_hydrogen_treatment constrain
_refine_ls_matrix_type full
_refine_ls_number_parameters 911
_refine_ls_number_reflns 20659
_refine_ls_number_restraints 32
_refine_ls_restrained_S_all 1.028
_refine_ls_R_factor_all 0.0438
_refine_ls_R_factor_gt 0.0390
_refine_ls_shift/su_max 0.013
_refine_ls_shift/su_mean 0.000
_refine_ls_structure_factor_coef Fsqd
_refine_ls_weighting_details 'calc w=1/[\s^2^(Fo^2^)+(0.0783P)^2^+0.0000P] where P=(Fo^2^+2Fc^2^)/3'
_refine_ls_weighting_scheme calc
_refine_ls_wR_factor_gt 0.1131
_refine_ls_wR_factor_ref 0.1159
_reflns_number_gt 18622
_reflns_number_total 20659
_reflns_threshold_expression >2sigma(I)
_cod_data_source_file c2cc18174f.txt
_cod_data_source_block e:\data\k3\cluster\0201519\rtorth~2\0201519o
_cod_original_sg_symbol_H-M P212121
_cod_original_formula_sum 'C49 H53 Fe4 Mn3 N4 O54.50 Sb6'
_cod_database_code 7107573

loop_
_symmetry_equiv_pos_as_xyz
'x, y, z'
'-x+1/2, -y, z+1/2'
'x+1/2, -y+1/2, -z'
'-x, y+1/2, -z+1/2'

loop_
_atom_site_label
_atom_site_type_symbol
_atom_site_fract_x
_atom_site_fract_y
_atom_site_fract_z
_atom_site_U_iso_or_equiv
_atom_site_adp_type
_atom_site_occupancy
_atom_site_symmetry_multiplicity
_atom_site_calc_flag
_atom_site_refinement_flags
Sb1 Sb 0.78756(2) 0.160305(19) 0.872983(18) 0.03301(9) Uani 1 1 d .
Sb2 Sb 0.77997(2) 0.047898(19) 0.746126(18) 0.03267(9) Uani 1 1 d .
Sb3 Sb 0.70604(2) 0.201699(18) 0.726120(18) 0.03317(9) Uani 1 1 d .
Sb4 Sb 0.54934(2) -0.021469(19) 0.949139(19) 0.03441(10) Uani 1 1 d .
Sb5 Sb 0.47155(2) 0.003296(18) 0.797587(19) 0.03238(9) Uani 1 1 d .
Sb6 Sb 0.47125(2) 0.128214(19) 0.913044(19) 0.03388(9) Uani 1 1 d .
Fe1 Fe 0.62762(4) 0.08609(4) 0.83327(4) 0.02714(16) Uani 1 1 d .
Fe2 Fe 0.63066(5) 0.19001(4) 0.93837(4) 0.03108(18) Uani 1 1 d .
Fe3 Fe 0.69278(5) -0.04639(4) 0.85682(4) 0.03114(18) Uani 1 1 d .
Fe4 Fe 0.55902(5) 0.11407(4) 0.70359(4) 0.03096(18) Uani 1 1 d .
Mn1 Mn 0.70493(5) 0.05319(4) 0.97869(4) 0.03380(19) Uani 1 1 d .
Mn2 Mn 0.62383(5) -0.03112(4) 0.71398(4) 0.0342(2) Uani 1 1 d .
Mn3 Mn 0.55363(5) 0.23522(4) 0.80511(5) 0.0342(2) Uani 1 1 d .
O1 O 0.7686(2) 0.14124(19) 0.77587(19) 0.0328(9) Uani 1 1 d .
O2 O 0.4860(2) 0.03135(19) 0.8916(2) 0.0345(9) Uani 1 1 d .
O3 O 0.6943(2) 0.13069(19) 0.89094(19) 0.0319(9) Uani 1 1 d .
O4 O 0.6952(2) 0.02627(18) 0.79141(18) 0.0308(8) Uani 1 1 d .
O5 O 0.6291(2) 0.15356(17) 0.76229(18) 0.0292(8) Uani 1 1 d .
O6 O 0.6265(2) 0.01412(18) 0.89986(19) 0.0312(8) Uani 1 1 d .
O7 O 0.5568(2) 0.04710(18) 0.77569(18) 0.0294(8) Uani 1 1 d .
O8 O 0.5621(2) 0.14383(19) 0.8810(2) 0.0320(9) Uani 1 1 d .
O9 O 0.8056(2) 0.1167(2) 0.9734(2) 0.0395(10) Uani 1 1 d .
O10 O 0.8913(3) 0.0621(3) 1.0150(2) 0.0478(12) Uani 1 1 d .
O11 O 0.8264(2) 0.0728(2) 0.8579(2) 0.0386(10) Uani 1 1 d .
O12 O 0.7528(2) -0.0168(2) 0.9264(2) 0.0363(9) Uani 1 1 d .
O13 O 0.7801(2) -0.0794(2) 0.8242(2) 0.0421(11) Uani 1 1 d .
O14 O 0.8900(3) -0.0859(3) 0.8442(3) 0.0662(17) Uani 1 1 d .
O15 O 0.7355(2) -0.0338(2) 0.6772(2) 0.0379(10) Uani 1 1 d .
O16 O 0.7481(2) -0.0449(2) 0.5729(2) 0.0398(10) Uani 1 1 d .
O17 O 0.7375(3) 0.0922(2) 0.6705(2) 0.0401(10) Uani 1 1 d .
O18 O 0.6070(2) 0.0468(2) 0.6560(2) 0.0372(10) Uani 1 1 d .
O19 O 0.5917(3) 0.1653(2) 0.6287(2) 0.0436(11) Uani 1 1 d .
O20 O 0.6517(4) 0.1621(3) 0.5391(3) 0.0685(18) Uani 1 1 d .
O21 O 0.6263(2) 0.2858(2) 0.7341(2) 0.0406(10) Uani 1 1 d .
O22 O 0.6403(3) 0.3905(2) 0.7552(3) 0.0573(14) Uani 1 1 d .
O23 O 0.7314(2) 0.2534(2) 0.8044(2) 0.0401(10) Uani 1 1 d .
O24 O 0.6162(2) 0.2628(2) 0.8791(2) 0.0355(9) Uani 1 1 d .
O25 O 0.7062(3) 0.2466(2) 0.9638(2) 0.0443(11) Uani 1 1 d .
O26 O 0.7536(3) 0.3427(3) 0.9499(3) 0.0705(18) Uani 1 1 d .
O27 O 0.6580(3) -0.1216(2) 0.9075(2) 0.0448(11) Uani 1 1 d .
O28 O 0.5983(4) -0.2104(3) 0.9030(3) 0.079(2) Uani 1 1 d .
O29 O 0.6393(2) -0.09050(19) 0.7911(2) 0.0350(9) Uani 1 1 d .
O30 O 0.5110(2) -0.07515(19) 0.8409(2) 0.0375(10) Uani 1 1 d .
O31 O 0.5090(2) -0.06561(19) 0.7147(2) 0.0372(10) Uani 1 1 d .
O32 O 0.4936(2) -0.1696(2) 0.7018(2) 0.0398(10) Uani 1 1 d .
O33 O 0.4695(3) 0.0831(2) 0.6720(2) 0.0445(11) Uani 1 1 d .
O34 O 0.3611(3) 0.1063(3) 0.6707(3) 0.0587(14) Uani 1 1 d .
O35 O 0.5024(2) 0.18377(19) 0.7366(2) 0.0339(9) Uani 1 1 d .
O36 O 0.4273(2) 0.1169(2) 0.8265(2) 0.0374(10) Uani 1 1 d .
O37 O 0.4562(3) 0.2309(2) 0.8709(2) 0.0424(11) Uani 1 1 d .
O38 O 0.3702(3) 0.2761(2) 0.8212(3) 0.0477(12) Uani 1 1 d .
O39 O 0.5576(3) 0.2174(2) 0.9989(2) 0.0457(11) Uani 1 1 d .
O40 O 0.5187(4) 0.2049(3) 1.0969(3) 0.084(2) Uani 1 1 d .
O41 O 0.6459(2) 0.1297(2) 1.0099(2) 0.0350(9) Uani 1 1 d .
O42 O 0.5286(2) 0.0584(2) 1.0016(2) 0.0410(10) Uani 1 1 d .
O43 O 0.6295(3) -0.0166(2) 1.0300(2) 0.0428(10) Uani 1 1 d .
O44 O 0.6182(3) 0.0025(3) 1.1352(2) 0.0589(14) Uani 1 1 d .
O45 O 0.0948(6) 0.0863(6) 0.9009(6) 0.141(4) Uiso 1 1 d .
O46 O 0.2036(6) 0.1418(6) 0.8414(6) 0.136(4) Uiso 1 1 d .
O47 O 0.1386(18) -0.0521(16) 0.7855(16) 0.387(17) Uiso 1 1 d D
O48 O 0.1931(13) -0.0395(12) 0.8825(16) 0.372(17) Uiso 1 1 d D
O49W O 0.6182(3) -0.1028(2) 0.6377(2) 0.0457(11) Uani 1 1 d .
O50W O 0.2996(6) -0.0104(6) 0.6759(6) 0.150(4) Uiso 1 1 d .
O51W O 0.4446(8) 0.3283(8) 0.1219(8) 0.133(5) Uiso 0.70 1 d P
O52W O 0.5332(10) 0.0150(9) 0.2391(10) 0.138(6) Uiso 0.60 1 d P
O53W O 0.7261(12) 0.4727(10) 0.9575(11) 0.188(8) Uiso 0.70 1 d P
O54W O 0.955(3) 0.745(3) 0.693(3) 0.24(3) Uiso 0.30 1 d P
O55W O 0.4607(9) -0.2342(9) 0.9390(9) 0.130(6) Uiso 0.60 1 d P
O56W O 0.1218(12) 0.7490(12) 0.5010(12) 0.160(8) Uiso 0.60 1 d P
O57W O 0.7186(14) 0.2016(13) 0.4245(13) 0.122(8) Uiso 0.40 1 d P
O58W O 0.644(2) 0.8242(19) 0.0424(18) 0.134(12) Uiso 0.30 1 d P
O59W O 0.241(2) 0.176(2) 0.6268(18) 0.143(13) Uiso 0.30 1 d P
N1 N 0.0262(6) 0.0738(7) 1.0840(6) 0.116(4) Uiso 1 1 d .
N2 N 0.2344(5) 0.3323(4) 0.8307(5) 0.079(2) Uiso 1 1 d .
N3 N 0.1167(12) -0.1398(14) 0.6118(10) 0.240(11) Uiso 1 1 d D
N4 N 0.3621(10) -0.1612(11) 0.9205(11) 0.222(9) Uiso 1 1 d D
C1 C 0.8535(3) 0.0746(3) 0.9708(3) 0.0386(14) Uani 1 1 d .
C2 C 0.8577(3) 0.0381(3) 0.9084(3) 0.0380(13) Uani 1 1 d .
H2 H 0.9048 0.0312 0.8976 0.046 Uiso 1 1 calc R
C3 C 0.8233(3) -0.0263(3) 0.9153(3) 0.0371(13) Uani 1 1 d .
H3 H 0.8423 -0.0486 0.9522 0.045 Uiso 1 1 calc R
C4 C 0.8340(4) -0.0674(3) 0.8568(3) 0.0419(15) Uani 1 1 d .
C5 C 0.7372(3) -0.0125(3) 0.6200(3) 0.0325(12) Uani 1 1 d .
C6 C 0.7202(4) 0.0591(3) 0.6139(3) 0.0371(14) Uani 1 1 d .
H6 H 0.7449 0.0774 0.5779 0.045 Uiso 1 1 calc R
C7 C 0.6454(4) 0.0670(3) 0.6023(3) 0.0381(14) Uani 1 1 d .
H7 H 0.6330 0.0404 0.5656 0.046 Uiso 1 1 calc R
C8 C 0.6288(4) 0.1357(3) 0.5869(3) 0.0417(15) Uani 1 1 d .
C9 C 0.6525(4) 0.3326(3) 0.7639(3) 0.0418(15) Uani 1 1 d .
C10 C 0.7021(3) 0.3139(3) 0.8167(3) 0.0370(13) Uani 1 1 d .
H10 H 0.7372 0.3465 0.8193 0.044 Uiso 1 1 calc R
C11 C 0.6647(3) 0.3114(3) 0.8795(3) 0.0359(13) Uani 1 1 d .
H11 H 0.6419 0.3525 0.8855 0.043 Uiso 1 1 calc R
C12 C 0.7107(4) 0.3013(3) 0.9349(3) 0.0449(16) Uani 1 1 d .
C13 C 0.6205(4) -0.1606(3) 0.8789(3) 0.0448(16) Uani 1 1 d .
C14 C 0.6014(3) -0.1439(3) 0.8099(3) 0.0362(13) Uani 1 1 d .
H14 H 0.6128 -0.1801 0.7823 0.043 Uiso 1 1 calc R
C15 C 0.5275(4) -0.1318(3) 0.8054(3) 0.0365(13) Uani 1 1 d .
H15 H 0.5036 -0.1684 0.8236 0.044 Uiso 1 1 calc R
C16 C 0.5077(3) -0.1241(3) 0.7342(3) 0.0358(13) Uani 1 1 d .
C17 C 0.4170(4) 0.1185(3) 0.6876(3) 0.0419(15) Uani 1 1 d .
C18 C 0.4318(3) 0.1757(3) 0.7287(3) 0.0341(13) Uani 1 1 d .
H18 H 0.4137 0.2141 0.7079 0.041 Uiso 1 1 calc R
C19 C 0.3988(3) 0.1682(3) 0.7938(3) 0.0369(13) Uani 1 1 d .
H19 H 0.3511 0.1597 0.7877 0.044 Uiso 1 1 calc R
C20 C 0.4067(3) 0.2312(3) 0.8320(4) 0.0390(14) Uani 1 1 d .
C21 C 0.5540(5) 0.1881(4) 1.0520(3) 0.0549(19) Uani 1 1 d .
C22 C 0.5989(4) 0.1312(3) 1.0594(3) 0.0413(15) Uani 1 1 d .
H22 H 0.6228 0.1352 1.1000 0.050 Uiso 1 1 calc R
C23 C 0.5578(3) 0.0695(3) 1.0608(3) 0.0382(14) Uani 1 1 d .
H23 H 0.5227 0.0735 1.0931 0.046 Uiso 1 1 calc R
C24 C 0.6049(4) 0.0129(4) 1.0791(3) 0.0441(15) Uani 1 1 d .
C25 C 0.1643(9) 0.0383(10) 0.8224(10) 0.153(7) Uiso 1 1 d D
C26 C 0.0975(9) 0.0369(9) 0.8516(9) 0.133(6) Uiso 1 1 d D
C27 C 0.1583(11) 0.1075(9) 0.7907(9) 0.149(7) Uiso 1 1 d D
C28 C 0.204(2) -0.016(3) 0.792(6) 0.94(11) Uiso 1 1 d D
C29 C 0.2257(10) 0.0222(11) 0.8625(10) 0.162(8) Uiso 1 1 d D
C30 C 0.0710(7) 0.0705(7) 0.9647(7) 0.095(4) Uiso 1 1 d .
C31 C 0.0504(7) 0.1271(7) 0.9938(7) 0.103(4) Uiso 1 1 d .
C32 C 0.0252(8) 0.1241(7) 1.0556(8) 0.110(4) Uiso 1 1 d .
C33 C 0.0407(9) 0.0133(9) 1.0598(9) 0.136(6) Uiso 1 1 d .
C34 C 0.0642(8) 0.0095(8) 0.9878(8) 0.115(5) Uiso 1 1 d .
C35 C 0.2109(6) 0.2095(6) 0.8335(6) 0.081(3) Uiso 1 1 d .
C36 C 0.2046(7) 0.2405(7) 0.7736(7) 0.103(4) Uiso 1 1 d .
C37 C 0.2210(7) 0.3075(6) 0.7773(6) 0.091(3) Uiso 1 1 d .
C38 C 0.2418(6) 0.3055(6) 0.8834(6) 0.082(3) Uiso 1 1 d .
C39 C 0.2289(6) 0.2431(6) 0.8855(6) 0.086(3) Uiso 1 1 d .
C40 C 0.1125(18) -0.0912(17) 0.7333(12) 0.35(2) Uiso 1 1 d D
C41 C 0.1265(16) -0.0479(17) 0.682(2) 0.66(6) Uiso 1 1 d D
C42 C 0.1317(15) -0.0714(15) 0.6193(15) 0.309(19) Uiso 1 1 d D
C43 C 0.1082(14) -0.1855(10) 0.6669(16) 0.230(12) Uiso 1 1 d D
C44 C 0.1040(15) -0.1603(17) 0.7320(14) 0.268(15) Uiso 1 1 d D
C45 C 0.2460(11) -0.0843(15) 0.905(2) 1.01(10) Uiso 1 1 d D
C46 C 0.2406(18) -0.1505(17) 0.9200(18) 0.49(4) Uiso 1 1 d D
C47 C 0.2974(17) -0.1886(14) 0.9293(18) 0.55(4) Uiso 1 1 d D
C48 C 0.3625(10) -0.0946(12) 0.9069(11) 0.187(9) Uiso 1 1 d D
C49 C 0.3081(14) -0.0490(11) 0.9017(14) 0.217(12) Uiso 1 1 d D

loop_
_atom_site_aniso_label
_atom_site_aniso_U_11
_atom_site_aniso_U_22
_atom_site_aniso_U_33
_atom_site_aniso_U_23
_atom_site_aniso_U_13
_atom_site_aniso_U_12
Sb1 0.0363(2) 0.03197(19) 0.03074(19) 0.00014(15) 0.00035(16) -0.00364(16)
Sb2 0.0364(2) 0.03293(19) 0.02870(18) 0.00017(15) 0.00350(15) 0.00247(16)
Sb3 0.0420(2) 0.02900(18) 0.02848(18) 0.00521(14) 0.00235(16) -0.00323(17)
Sb4 0.0415(2) 0.02882(19) 0.0329(2) 0.00716(15) 0.00260(17) -0.00261(16)
Sb5 0.0360(2) 0.02566(17) 0.03549(19) 0.00196(14) -0.00313(16) -0.00188(16)
Sb6 0.0375(2) 0.02995(19) 0.0342(2) -0.00052(15) 0.00468(17) 0.00087(16)
Fe1 0.0348(4) 0.0223(3) 0.0243(4) 0.0018(3) 0.0000(3) 0.0005(3)
Fe2 0.0385(5) 0.0270(4) 0.0277(4) -0.0010(3) -0.0006(3) 0.0000(3)
Fe3 0.0398(5) 0.0257(4) 0.0280(4) 0.0010(3) -0.0021(3) 0.0023(3)
Fe4 0.0415(5) 0.0241(4) 0.0274(4) 0.0006(3) -0.0029(4) 0.0022(3)
Mn1 0.0413(5) 0.0337(4) 0.0264(4) 0.0003(3) -0.0007(4) 0.0043(4)
Mn2 0.0446(5) 0.0276(4) 0.0303(4) 0.0023(3) 0.0003(4) 0.0004(4)
Mn3 0.0418(5) 0.0248(4) 0.0359(5) -0.0002(3) -0.0063(4) 0.0004(4)
O1 0.042(2) 0.0278(19) 0.0282(19) -0.0006(15) 0.0033(18) 0.0008(17)
O2 0.045(2) 0.0252(19) 0.033(2) 0.0033(15) 0.0038(18) -0.0031(18)
O3 0.034(2) 0.030(2) 0.031(2) -0.0023(16) 0.0014(17) -0.0031(17)
O4 0.045(2) 0.0235(18) 0.0242(18) 0.0053(14) 0.0053(17) 0.0010(17)
O5 0.039(2) 0.0217(17) 0.0274(19) 0.0024(14) -0.0015(17) -0.0006(16)
O6 0.041(2) 0.0230(18) 0.0300(19) 0.0038(15) 0.0000(18) 0.0008(17)
O7 0.036(2) 0.0245(18) 0.0276(18) 0.0024(15) -0.0015(17) -0.0024(17)
O8 0.036(2) 0.027(2) 0.033(2) -0.0024(16) 0.0059(17) 0.0005(17)
O9 0.051(3) 0.040(2) 0.028(2) -0.0002(17) -0.0028(19) 0.007(2)
O10 0.045(3) 0.060(3) 0.037(2) -0.003(2) -0.013(2) 0.005(2)
O11 0.050(3) 0.036(2) 0.029(2) 0.0000(17) -0.0028(19) 0.005(2)
O12 0.041(2) 0.036(2) 0.032(2) -0.0047(17) -0.0068(18) 0.0057(19)
O13 0.051(3) 0.036(2) 0.039(2) -0.0104(18) -0.004(2) 0.011(2)
O14 0.048(3) 0.076(4) 0.074(4) -0.024(3) -0.002(3) 0.020(3)
O15 0.052(3) 0.033(2) 0.029(2) -0.0014(16) 0.0000(19) 0.009(2)
O16 0.049(3) 0.041(2) 0.030(2) -0.0060(18) 0.0031(19) 0.000(2)
O17 0.059(3) 0.032(2) 0.029(2) -0.0015(17) 0.000(2) 0.005(2)
O18 0.049(3) 0.031(2) 0.031(2) -0.0017(17) 0.0014(19) 0.0046(19)
O19 0.060(3) 0.035(2) 0.035(2) 0.0079(19) 0.002(2) 0.006(2)
O20 0.108(5) 0.053(3) 0.045(3) 0.021(3) 0.023(3) 0.012(3)
O21 0.045(2) 0.028(2) 0.049(3) 0.0064(18) 0.000(2) -0.0005(19)
O22 0.072(4) 0.029(2) 0.071(4) 0.013(2) -0.010(3) 0.004(2)
O23 0.047(3) 0.032(2) 0.041(2) -0.0028(18) -0.003(2) 0.0008(19)
O24 0.047(2) 0.028(2) 0.032(2) 0.0013(16) -0.0020(19) -0.0070(19)
O25 0.053(3) 0.039(2) 0.040(2) -0.0015(19) -0.008(2) -0.012(2)
O26 0.083(4) 0.051(3) 0.078(4) 0.008(3) -0.036(4) -0.028(3)
O27 0.062(3) 0.034(2) 0.039(2) 0.0110(19) -0.012(2) -0.007(2)
O28 0.126(6) 0.042(3) 0.069(4) 0.026(3) -0.033(4) -0.035(4)
O29 0.044(2) 0.0229(19) 0.038(2) 0.0035(16) -0.0048(19) -0.0001(17)
O30 0.053(3) 0.0229(19) 0.036(2) 0.0010(16) -0.007(2) 0.0022(18)
O31 0.051(3) 0.0241(19) 0.037(2) 0.0023(16) -0.008(2) -0.0042(18)
O32 0.050(3) 0.027(2) 0.042(2) -0.0035(18) -0.004(2) -0.0018(19)
O33 0.055(3) 0.029(2) 0.050(3) -0.0110(18) -0.016(2) 0.002(2)
O34 0.046(3) 0.048(3) 0.082(4) -0.015(3) -0.016(3) 0.004(2)
O35 0.038(2) 0.0247(18) 0.039(2) -0.0027(16) 0.0019(19) -0.0003(17)
O36 0.049(3) 0.026(2) 0.037(2) 0.0009(17) -0.004(2) 0.0057(19)
O37 0.057(3) 0.029(2) 0.041(2) 0.0009(18) -0.005(2) 0.003(2)
O38 0.057(3) 0.027(2) 0.059(3) -0.005(2) -0.005(3) 0.010(2)
O39 0.051(3) 0.044(3) 0.041(2) -0.001(2) 0.013(2) 0.007(2)
O40 0.096(5) 0.084(5) 0.072(4) 0.013(3) 0.052(4) 0.031(4)
O41 0.043(2) 0.030(2) 0.031(2) 0.0008(17) 0.0035(18) 0.0045(19)
O42 0.046(2) 0.038(2) 0.039(2) 0.0026(18) -0.003(2) 0.004(2)
O43 0.053(3) 0.043(3) 0.032(2) 0.0025(18) -0.001(2) 0.000(2)
O44 0.073(4) 0.078(4) 0.026(2) 0.009(2) 0.001(2) 0.011(3)
O49W 0.064(3) 0.036(2) 0.037(2) -0.0032(19) -0.002(2) -0.005(2)
C1 0.038(3) 0.039(3) 0.038(3) 0.006(3) -0.004(3) 0.000(3)
C2 0.036(3) 0.046(4) 0.032(3) 0.003(3) -0.005(3) 0.001(3)
C3 0.039(3) 0.037(3) 0.036(3) -0.001(3) -0.010(3) -0.001(3)
C4 0.047(4) 0.037(3) 0.042(4) -0.001(3) -0.002(3) 0.011(3)
C5 0.033(3) 0.038(3) 0.026(3) -0.004(2) 0.005(2) 0.002(2)
C6 0.054(4) 0.039(3) 0.018(2) -0.001(2) 0.005(2) -0.001(3)
C7 0.059(4) 0.033(3) 0.022(3) 0.002(2) 0.000(3) 0.003(3)
C8 0.058(4) 0.037(3) 0.029(3) 0.004(2) -0.004(3) 0.008(3)
C9 0.052(4) 0.027(3) 0.046(4) 0.008(3) 0.003(3) 0.005(3)
C10 0.042(3) 0.022(3) 0.047(3) 0.000(2) 0.002(3) -0.007(2)
C11 0.048(4) 0.023(3) 0.037(3) -0.002(2) 0.002(3) -0.005(3)
C12 0.058(4) 0.035(3) 0.042(3) 0.005(3) -0.014(3) -0.012(3)
C13 0.054(4) 0.032(3) 0.048(4) 0.011(3) -0.013(3) -0.007(3)
C14 0.048(4) 0.018(2) 0.042(3) 0.003(2) -0.004(3) -0.001(2)
C15 0.051(4) 0.022(3) 0.036(3) 0.002(2) 0.002(3) 0.002(3)
C16 0.040(3) 0.024(3) 0.043(3) 0.001(2) -0.007(3) -0.002(2)
C17 0.051(4) 0.032(3) 0.043(4) 0.001(3) -0.016(3) 0.002(3)
C18 0.037(3) 0.034(3) 0.031(3) 0.004(2) -0.006(2) 0.004(2)
C19 0.034(3) 0.027(3) 0.050(4) -0.002(3) 0.001(3) 0.002(2)
C20 0.034(3) 0.030(3) 0.053(4) 0.000(3) -0.003(3) 0.000(3)
C21 0.075(5) 0.052(4) 0.038(4) -0.006(3) 0.012(4) 0.009(4)
C22 0.057(4) 0.039(3) 0.028(3) -0.005(3) 0.010(3) 0.000(3)
C23 0.036(3) 0.048(4) 0.030(3) 0.004(3) 0.008(3) 0.004(3)
C24 0.044(4) 0.049(4) 0.039(4) 0.006(3) 0.000(3) -0.001(3)

loop_
_atom_type_symbol
_atom_type_description
_atom_type_scat_dispersion_real
_atom_type_scat_dispersion_imag
_atom_type_scat_source
C C 0.0033 0.0016 'International Tables Vol C Tables 4.2.6.8 and 6.1.1.4'
N N 0.0061 0.0033 'International Tables Vol C Tables 4.2.6.8 and 6.1.1.4'
O O 0.0106 0.0060 'International Tables Vol C Tables 4.2.6.8 and 6.1.1.4'
Mn Mn 0.3368 0.7283 'International Tables Vol C Tables 4.2.6.8 and 6.1.1.4'
Fe Fe 0.3463 0.8444 'International Tables Vol C Tables 4.2.6.8 and 6.1.1.4'
Sb Sb -0.5866 1.5461 'International Tables Vol C Tables 4.2.6.8 and 6.1.1.4'
H H 0.0000 0.0000 'International Tables Vol C Tables 4.2.6.8 and 6.1.1.4'

loop_
_geom_angle_atom_site_label_1
_geom_angle_atom_site_label_2
_geom_angle_atom_site_label_3
_geom_angle
_geom_angle_site_symmetry_1
_geom_angle_site_symmetry_3
O3 Sb1 O11 96.30(18) . .
O3 Sb1 O1 87.45(17) . .
O11 Sb1 O1 75.32(17) . .
O3 Sb1 O9 81.56(17) . .
O11 Sb1 O9 74.11(16) . .
O1 Sb1 O9 146.05(16) . .
O4 Sb2 O17 96.82(18) . .
O4 Sb2 O1 88.61(16) . .
O17 Sb2 O1 76.01(17) . .
O4 Sb2 O15 79.11(16) . .
O17 Sb2 O15 72.39(16) . .
O1 Sb2 O15 144.27(16) . .
O5 Sb3 O23 98.85(17) . .
O5 Sb3 O1 88.21(16) . .
O23 Sb3 O1 76.30(17) . .
O5 Sb3 O21 79.96(16) . .
O23 Sb3 O21 73.73(18) . .
O1 Sb3 O21 145.51(16) . .
O6 Sb4 O42 97.64(18) . .
O6 Sb4 O2 88.56(16) . .
O42 Sb4 O2 75.75(17) . .
O6 Sb4 O43 80.10(17) . .
O42 Sb4 O43 73.37(18) . .
O2 Sb4 O43 145.22(16) . .
O7 Sb5 O30 98.01(17) . .
O7 Sb5 O2 88.30(16) . .
O30 Sb5 O2 75.43(17) . .
O7 Sb5 O31 80.71(16) . .
O30 Sb5 O31 73.55(16) . .
O2 Sb5 O31 145.14(16) . .
O8 Sb6 O36 96.63(18) . .
O8 Sb6 O2 87.50(17) . .
O36 Sb6 O2 75.92(17) . .
O8 Sb6 O37 80.68(17) . .
O36 Sb6 O37 73.34(16) . .
O2 Sb6 O37 145.39(16) . .
O3 Fe1 O7 175.95(17) . .
O3 Fe1 O4 95.75(17) . .
O7 Fe1 O4 87.88(16) . .
O3 Fe1 O8 81.96(17) . .
O7 Fe1 O8 94.52(17) . .
O4 Fe1 O8 176.14(17) . .
O3 Fe1 O5 96.22(16) . .
O7 Fe1 O5 81.59(15) . .
O4 Fe1 O5 95.63(15) . .
O8 Fe1 O5 87.73(16) . .
O3 Fe1 O6 86.40(17) . .
O7 Fe1 O6 95.94(16) . .
O4 Fe1 O6 81.51(15) . .
O8 Fe1 O6 95.21(16) . .
O5 Fe1 O6 176.32(16) . .
O41 Fe2 O24 169.38(18) . .
O41 Fe2 O25 93.24(19) . .
O24 Fe2 O25 79.91(19) . .
O41 Fe2 O39 79.37(19) . .
O24 Fe2 O39 94.1(2) . .
O25 Fe2 O39 102.4(2) . .
O41 Fe2 O3 83.52(17) . .
O24 Fe2 O3 104.55(18) . .
O25 Fe2 O3 90.88(19) . .
O39 Fe2 O3 158.82(19) . .
O41 Fe2 O8 104.32(18) . .
O24 Fe2 O8 83.99(17) . .
O25 Fe2 O8 159.70(18) . .
O39 Fe2 O8 90.95(19) . .
O3 Fe2 O8 81.25(16) . .
O29 Fe3 O12 170.16(18) . .
O29 Fe3 O13 94.29(19) . .
O12 Fe3 O13 80.20(19) . .
O29 Fe3 O27 79.48(18) . .
O12 Fe3 O27 93.65(19) . .
O13 Fe3 O27 102.4(2) . .
O29 Fe3 O6 104.13(18) . .
O12 Fe3 O6 82.92(17) . .
O13 Fe3 O6 158.82(18) . .
O27 Fe3 O6 91.35(19) . .
O29 Fe3 O4 83.71(17) . .
O12 Fe3 O4 104.34(18) . .
O13 Fe3 O4 90.28(19) . .
O27 Fe3 O4 159.60(19) . .
O6 Fe3 O4 81.59(16) . .
O35 Fe4 O18 169.71(19) . .
O35 Fe4 O19 93.97(19) . .
O18 Fe4 O19 79.93(19) . .
O35 Fe4 O33 80.83(19) . .
O18 Fe4 O33 92.22(19) . .
O19 Fe4 O33 101.7(2) . .
O35 Fe4 O5 83.42(17) . .
O18 Fe4 O5 104.92(18) . .
O19 Fe4 O5 91.86(18) . .
O33 Fe4 O5 159.83(19) . .
O35 Fe4 O7 103.29(17) . .
O18 Fe4 O7 84.21(17) . .
O19 Fe4 O7 160.42(19) . .
O33 Fe4 O7 90.25(18) . .
O5 Fe4 O7 81.16(15) . .
O12 Mn1 O41 165.83(17) . .
O12 Mn1 O16 102.93(18) . 2_655
O41 Mn1 O16 91.16(17) . 2_655
O12 Mn1 O43 95.90(18) . .
O41 Mn1 O43 88.09(17) . .
O16 Mn1 O43 79.35(17) 2_655 .
O12 Mn1 O9 88.64(17) . .
O41 Mn1 O9 93.86(17) . .
O16 Mn1 O9 74.14(16) 2_655 .
O43 Mn1 O9 153.45(16) . .
O12 Mn1 O6 72.56(16) . .
O41 Mn1 O6 95.97(16) . .
O16 Mn1 O6 149.99(16) 2_655 .
O43 Mn1 O6 71.82(15) . .
O9 Mn1 O6 134.02(14) . .
O12 Mn1 O3 96.20(16) . .
O41 Mn1 O3 71.56(15) . .
O16 Mn1 O3 139.67(16) 2_655 .
O43 Mn1 O3 133.82(16) . .
O9 Mn1 O3 71.15(14) . .
O6 Mn1 O3 69.79(13) . .
O18 Mn2 O29 164.42(17) . .
O18 Mn2 O49W 95.68(17) . .
O29 Mn2 O49W 99.82(17) . .
O18 Mn2 O15 88.91(17) . .
O29 Mn2 O15 95.70(17) . .
O49W Mn2 O15 78.16(18) . .
O18 Mn2 O31 94.78(17) . .
O29 Mn2 O31 87.66(16) . .
O49W Mn2 O31 75.64(18) . .
O15 Mn2 O31 153.77(15) . .
O18 Mn2 O4 95.76(15) . .
O29 Mn2 O4 71.85(14) . .
O49W Mn2 O4 147.05(18) . .
O15 Mn2 O4 71.28(14) . .
O31 Mn2 O4 133.80(14) . .
O18 Mn2 O7 72.52(15) . .
O29 Mn2 O7 93.87(15) . .
O49W Mn2 O7 143.32(18) . .
O15 Mn2 O7 134.27(14) . .
O31 Mn2 O7 71.09(14) . .
O4 Mn2 O7 69.62(13) . .
O35 Mn3 O24 164.47(17) . .
O35 Mn3 O32 102.11(17) . 4_656
O24 Mn3 O32 93.33(17) . 4_656
O35 Mn3 O21 95.78(17) . .
O24 Mn3 O21 88.62(17) . .
O32 Mn3 O21 79.49(17) 4_656 .
O35 Mn3 O37 88.68(17) . .
O24 Mn3 O37 94.06(17) . .
O32 Mn3 O37 73.88(16) 4_656 .
O21 Mn3 O37 153.34(16) . .
O35 Mn3 O5 71.93(15) . .
O24 Mn3 O5 95.43(16) . .
O32 Mn3 O5 150.17(16) 4_656 .
O21 Mn3 O5 72.29(14) . .
O37 Mn3 O5 133.57(14) . .
O35 Mn3 O8 94.61(15) . .
O24 Mn3 O8 72.12(15) . .
O32 Mn3 O8 139.61(16) 4_656 .
O21 Mn3 O8 135.37(15) . .
O37 Mn3 O8 70.00(14) . .
O5 Mn3 O8 70.08(13) . .
Sb2 O1 Sb3 119.5(2) . .
Sb2 O1 Sb1 116.82(19) . .
Sb3 O1 Sb1 118.86(19) . .
Sb4 O2 Sb5 119.3(2) . .
Sb4 O2 Sb6 118.4(2) . .
Sb5 O2 Sb6 117.17(19) . .
Sb1 O3 Fe1 130.1(2) . .
Sb1 O3 Fe2 119.2(2) . .
Fe1 O3 Fe2 99.07(18) . .
Sb1 O3 Mn1 105.25(17) . .
Fe1 O3 Mn1 101.63(17) . .
Fe2 O3 Mn1 95.06(16) . .
Sb2 O4 Fe1 129.09(19) . .
Sb2 O4 Fe3 120.5(2) . .
Fe1 O4 Fe3 98.58(16) . .
Sb2 O4 Mn2 106.78(16) . .
Fe1 O4 Mn2 101.25(18) . .
Fe3 O4 Mn2 93.88(15) . .
Sb3 O5 Fe4 120.44(19) . .
Sb3 O5 Fe1 129.4(2) . .
Fe4 O5 Fe1 98.67(16) . .
Sb3 O5 Mn3 105.47(15) . .
Fe4 O5 Mn3 94.43(16) . .
Fe1 O5 Mn3 101.69(16) . .
Sb4 O6 Fe3 120.05(19) . .
Sb4 O6 Fe1 129.2(2) . .
Fe3 O6 Fe1 98.30(17) . .
Sb4 O6 Mn1 105.86(17) . .
Fe3 O6 Mn1 95.03(17) . .
Fe1 O6 Mn1 102.18(16) . .
Sb5 O7 Fe1 130.2(2) . .
Sb5 O7 Fe4 120.0(2) . .
Fe1 O7 Fe4 98.58(16) . .
Sb5 O7 Mn2 106.43(16) . .
Fe1 O7 Mn2 101.25(17) . .
Fe4 O7 Mn2 92.95(15) . .
Sb6 O8 Fe1 131.6(2) . .
Sb6 O8 Fe2 119.6(2) . .
Fe1 O8 Fe2 97.70(18) . .
Sb6 O8 Mn3 106.37(18) . .
Fe1 O8 Mn3 100.50(16) . .
Fe2 O8 Mn3 93.48(15) . .
C1 O9 Sb1 109.9(4) . .
C1 O9 Mn1 104.3(4) . .
Sb1 O9 Mn1 97.31(17) . .
C2 O11 Sb1 120.9(4) . .
C3 O12 Fe3 115.4(4) . .
C3 O12 Mn1 129.6(4) . .
Fe3 O12 Mn1 109.2(2) . .
C4 O13 Fe3 118.6(4) . .
C5 O15 Mn2 108.8(4) . .
C5 O15 Sb2 107.9(4) . .
Mn2 O15 Sb2 97.88(15) . .
C5 O16 Mn1 148.3(5) . 2_654
C6 O17 Sb2 122.4(4) . .
C7 O18 Fe4 116.8(4) . .
C7 O18 Mn2 127.7(4) . .
Fe4 O18 Mn2 110.1(2) . .
C8 O19 Fe4 117.2(4) . .
C9 O21 Mn3 106.8(4) . .
C9 O21 Sb3 108.8(4) . .
Mn3 O21 Sb3 97.44(15) . .
C10 O23 Sb3 121.1(4) . .
C11 O24 Fe2 116.6(4) . .
C11 O24 Mn3 128.4(4) . .
Fe2 O24 Mn3 110.13(19) . .
C12 O25 Fe2 116.8(4) . .
C13 O27 Fe3 117.2(4) . .
C14 O29 Fe3 117.9(4) . .
C14 O29 Mn2 127.9(4) . .
Fe3 O29 Mn2 110.45(19) . .
C15 O30 Sb5 121.4(3) . .
C16 O31 Sb5 109.6(4) . .
C16 O31 Mn2 107.7(4) . .
Sb5 O31 Mn2 97.20(15) . .
C16 O32 Mn3 148.2(5) . 4_646
C17 O33 Fe4 116.5(4) . .
C18 O35 Fe4 116.1(4) . .
C18 O35 Mn3 129.1(4) . .
Fe4 O35 Mn3 110.1(2) . .
C19 O36 Sb6 121.8(4) . .
C20 O37 Sb6 110.1(4) . .
C20 O37 Mn3 105.2(4) . .
Sb6 O37 Mn3 98.50(17) . .
C21 O39 Fe2 117.1(5) . .
C22 O41 Fe2 116.3(4) . .
C22 O41 Mn1 129.0(4) . .
Fe2 O41 Mn1 109.56(19) . .
C23 O42 Sb4 122.1(4) . .
C24 O43 Sb4 109.6(4) . .
C24 O43 Mn1 108.2(4) . .
Sb4 O43 Mn1 97.80(16) . .
C30 O45 C26 120.0(13) . .
C35 O46 C27 115.5(12) . .
C40 O47 C28 131(5) . .
C45 O48 C29 109(2) . .
C32 N1 C33 127.8(15) . .
C38 N2 C37 128.9(11) . .
C42 N3 C43 123.9(15) . .
C48 N4 C47 115.0(16) . .
O10 C1 O9 124.5(6) . .
O10 C1 C2 120.8(6) . .
O9 C1 C2 114.6(5) . .
O11 C2 C1 111.2(5) . .
O11 C2 C3 108.6(5) . .
C1 C2 C3 109.7(5) . .
O12 C3 C4 110.3(5) . .
O12 C3 C2 109.7(5) . .
C4 C3 C2 111.1(6) . .
O14 C4 O13 126.2(7) . .
O14 C4 C3 119.2(7) . .
O13 C4 C3 114.7(6) . .
O16 C5 O15 124.9(6) . .
O16 C5 C6 120.8(5) . .
O15 C5 C6 114.2(5) . .
O17 C6 C7 108.7(5) . .
O17 C6 C5 110.4(5) . .
C7 C6 C5 109.6(5) . .
O18 C7 C8 109.3(5) . .
O18 C7 C6 111.8(5) . .
C8 C7 C6 110.8(6) . .
O20 C8 O19 123.2(6) . .
O20 C8 C7 121.1(7) . .
O19 C8 C7 115.7(6) . .
O22 C9 O21 126.2(7) . .
O22 C9 C10 118.6(6) . .
O21 C9 C10 115.3(5) . .
O23 C10 C11 109.3(5) . .
O23 C10 C9 111.3(5) . .
C11 C10 C9 108.3(6) . .
O24 C11 C12 109.2(5) . .
O24 C11 C10 111.3(5) . .
C12 C11 C10 112.0(6) . .
O26 C12 O25 122.4(7) . .
O26 C12 C11 121.2(6) . .
O25 C12 C11 116.3(6) . .
O28 C13 O27 124.2(6) . .
O28 C13 C14 119.0(6) . .
O27 C13 C14 116.7(6) . .
O29 C14 C15 112.5(5) . .
O29 C14 C13 108.0(5) . .
C15 C14 C13 109.9(6) . .
O30 C15 C14 109.4(5) . .
O30 C15 C16 110.7(5) . .
C14 C15 C16 109.2(5) . .
O32 C16 O31 125.0(6) . .
O32 C16 C15 121.5(5) . .
O31 C16 C15 113.5(5) . .
O34 C17 O33 123.2(6) . .
O34 C17 C18 121.4(7) . .
O33 C17 C18 115.3(6) . .
O35 C18 C17 110.7(5) . .
O35 C18 C19 109.6(5) . .
C17 C18 C19 110.3(5) . .
O36 C19 C18 110.0(5) . .
O36 C19 C20 110.9(5) . .
C18 C19 C20 109.4(5) . .
O38 C20 O37 126.0(6) . .
O38 C20 C19 120.0(6) . .
O37 C20 C19 113.9(5) . .
O40 C21 O39 124.5(8) . .
O40 C21 C22 119.4(7) . .
O39 C21 C22 116.0(6) . .
O41 C22 C21 110.1(6) . .
O41 C22 C23 110.9(5) . .
C21 C22 C23 110.3(6) . .
O42 C23 C22 110.5(5) . .
O42 C23 C24 110.3(5) . .
C22 C23 C24 108.5(6) . .
O44 C24 O43 126.5(7) . .
O44 C24 C23 120.0(7) . .
O43 C24 C23 113.3(6) . .
C26 C25 C28 129(3) . .
C26 C25 C29 119.9(17) . .
C28 C25 C29 69(4) . .
C26 C25 C27 97.1(15) . .
C28 C25 C27 123(5) . .
C29 C25 C27 119.3(18) . .
O45 C26 C25 108.2(16) . .
O46 C27 C25 95.0(14) . .
O47 C28 C25 88(2) . .
O47 C28 C29 122(5) . .
C25 C28 C29 55(2) . .
O48 C29 C25 89.5(17) . .
O48 C29 C28 74(3) . .
C25 C29 C28 55(2) . .
C34 C30 C31 127.2(14) . .
C34 C30 O45 124.6(14) . .
C31 C30 O45 107.9(13) . .
C30 C31 C32 118.6(14) . .
N1 C32 C31 119.4(15) . .
N1 C33 C34 117.1(15) . .
C30 C34 C33 108.6(14) . .
C39 C35 C36 120.3(12) . .
C39 C35 O46 116.5(11) . .
C36 C35 O46 123.0(12) . .
C35 C36 C37 112.1(12) . .
N2 C37 C36 119.6(12) . .
N2 C38 C39 116.5(12) . .
C38 C39 C35 122.3(12) . .
C41 C40 C44 129.4(18) . .
C41 C40 O47 98(3) . .
C44 C40 O47 128(3) . .
C42 C41 C40 120(2) . .
C41 C42 N3 115(2) . .
C44 C43 N3 119.5(17) . .
C40 C44 C43 111.6(18) . .
C46 C45 C49 124.7(17) . .
C46 C45 O48 129(3) . .
C49 C45 O48 106(3) . .
C47 C46 C45 121(2) . .
C46 C47 N4 119(2) . .
N4 C48 C49 130.8(17) . .
C45 C49 C48 108.0(16) . .

loop_
_geom_bond_atom_site_label_1
_geom_bond_atom_site_label_2
_geom_bond_distance
_geom_bond_site_symmetry_2
Sb1 O3 2.004(4) .
Sb1 O11 2.011(4) .
Sb1 O1 2.111(4) .
Sb1 O9 2.323(4) .
Sb2 O4 1.998(4) .
Sb2 O17 2.024(4) .
Sb2 O1 2.059(4) .
Sb2 O15 2.407(4) .
Sb3 O5 1.990(4) .
Sb3 O23 2.030(4) .
Sb3 O1 2.062(4) .
Sb3 O21 2.381(5) .
Sb4 O6 2.002(4) .
Sb4 O42 2.040(5) .
Sb4 O2 2.070(4) .
Sb4 O43 2.339(5) .
Sb5 O7 1.990(4) .
Sb5 O30 2.033(4) .
Sb5 O2 2.078(4) .
Sb5 O31 2.378(4) .
Sb6 O8 1.968(4) .
Sb6 O36 2.032(4) .
Sb6 O2 2.092(4) .
Sb6 O37 2.338(4) .
Fe1 O3 2.029(4) .
Fe1 O7 2.034(4) .
Fe1 O4 2.041(4) .
Fe1 O8 2.044(4) .
Fe1 O5 2.050(4) .
Fe1 O6 2.052(4) .
Fe2 O41 1.983(4) .
Fe2 O24 1.985(4) .
Fe2 O25 1.993(5) .
Fe2 O39 2.021(5) .
Fe2 O3 2.037(4) .
Fe2 O8 2.065(4) .
Fe3 O29 1.973(4) .
Fe3 O12 1.990(4) .
Fe3 O13 2.002(5) .
Fe3 O27 2.021(5) .
Fe3 O6 2.044(4) .
Fe3 O4 2.046(4) .
Fe4 O35 1.970(4) .
Fe4 O18 1.974(4) .
Fe4 O19 2.010(5) .
Fe4 O33 2.018(5) .
Fe4 O5 2.042(4) .
Fe4 O7 2.060(4) .
Mn1 O12 2.063(4) .
Mn1 O41 2.092(4) .
Mn1 O16 2.196(4) 2_655
Mn1 O43 2.359(5) .
Mn1 O9 2.415(5) .
Mn1 O6 2.423(4) .
Mn1 O3 2.460(4) .
Mn2 O18 2.058(4) .
Mn2 O29 2.062(4) .
Mn2 O49W 2.193(5) .
Mn2 O15 2.368(5) .
Mn2 O31 2.411(5) .
Mn2 O4 2.474(4) .
Mn2 O7 2.480(4) .
Mn3 O35 2.066(4) .
Mn3 O24 2.077(4) .
Mn3 O32 2.205(4) 4_656
Mn3 O21 2.336(5) .
Mn3 O37 2.392(5) .
Mn3 O5 2.450(4) .
Mn3 O8 2.491(4) .
O9 C1 1.303(8) .
O10 C1 1.226(8) .
O11 C2 1.428(7) .
O12 C3 1.446(8) .
O13 C4 1.303(8) .
O14 C4 1.215(9) .
O15 C5 1.280(7) .
O16 C5 1.218(7) .
O16 Mn1 2.196(4) 2_654
O17 C6 1.419(7) .
O18 C7 1.429(7) .
O19 C8 1.305(8) .
O20 C8 1.233(8) .
O21 C9 1.274(8) .
O22 C9 1.247(8) .
O23 C10 1.418(7) .
O24 C11 1.405(7) .
O25 C12 1.295(8) .
O26 C12 1.259(9) .
O27 C13 1.259(8) .
O28 C13 1.238(8) .
O29 C14 1.404(7) .
O30 C15 1.436(7) .
O31 C16 1.288(7) .
O32 C16 1.202(7) .
O32 Mn3 2.205(4) 4_646
O33 C17 1.326(9) .
O34 C17 1.203(9) .
O35 C18 1.435(8) .
O36 C19 1.394(7) .
O37 C20 1.285(8) .
O38 C20 1.212(8) .
O39 C21 1.271(9) .
O40 C21 1.231(9) .
O41 C22 1.403(8) .
O42 C23 1.395(8) .
O43 C24 1.297(9) .
O44 C24 1.227(8) .
O45 C30 1.458(17) .
O45 C26 1.463(19) .
O46 C35 1.430(15) .
O46 C27 1.57(2) .
O47 C40 1.463(18) .
O47 C28 1.51(2) .
O48 C45 1.489(19) .
O48 C29 1.503(18) .
N1 C32 1.207(17) .
N1 C33 1.39(2) .
N2 C38 1.247(14) .
N2 C37 1.264(14) .
N3 C42 1.466(18) .
N3 C43 1.509(17) .
N4 C48 1.418(17) .
N4 C47 1.43(2) .
C1 C2 1.517(9) .
C2 C3 1.519(9) .
C3 C4 1.513(9) .
C5 C6 1.538(9) .
C6 C7 1.527(10) .
C7 C8 1.507(9) .
C9 C10 1.537(10) .
C10 C11 1.517(9) .
C11 C12 1.500(9) .
C13 C14 1.539(9) .
C14 C15 1.505(10) .
C15 C16 1.554(9) .
C17 C18 1.502(9) .
C18 C19 1.527(9) .
C19 C20 1.546(9) .
C21 C22 1.499(11) .
C22 C23 1.528(10) .
C23 C24 1.560(10) .
C25 C26 1.473(16) .
C25 C28 1.53(2) .
C25 C29 1.527(16) .
C25 C27 1.596(16) .
C28 C29 1.74(9) .
C30 C34 1.37(2) .
C30 C31 1.392(19) .
C31 C32 1.39(2) .
C33 C34 1.59(2) .
C35 C39 1.347(16) .
C35 C36 1.419(18) .
C36 C37 1.439(18) .
C38 C39 1.330(16) .
C40 C41 1.43(2) .
C40 C44 1.452(18) .
C41 C42 1.41(2) .
C43 C44 1.466(18) .
C45 C46 1.42(2) .
C45 C49 1.447(19) .
C46 C47 1.40(2) .
C48 C49 1.452(17) .
